data_2223292
loop_
_publ_author_name
'Ravichandran, K.'
'Sakthivel, P.'
'Ponnuswamy, S.'
'Ramesh, P.'
'Ponnuswamy, M. N.'

_publ_section_title 4-Methyl-2-oxo-2,3,4,5-tetrahydro-1<i>H</i>-1,5-benzodiazepine-5-carbaldehyde
_journal_coeditor_code BT5041
_journal_issue 10
_journal_name_full 'Acta Crystallographica Section E'
_journal_page_first o2362
_journal_paper_doi 10.1107/S1600536809034825
_journal_volume 65
_journal_year 2009
_chemical_formula_iupac 'C11 H12 N2 O2'
_chemical_formula_moiety 'C11 H12 N2 O2'
_chemical_formula_sum 'C11 H12 N2 O2'
_chemical_formula_weight 204.23
_chemical_name_systematic
;
4-Methyl-2-oxo-2,3,4,5-tetrahydro-1<i>H</i>-1,5-benzodiazepine-5-carbaldehyde
;
_space_group_IT_number 14
_symmetry_cell_setting monoclinic
_symmetry_space_group_name_Hall '-P 2ybc'
_symmetry_space_group_name_H-M 'P 1 21/c 1'
_atom_sites_solution_hydrogens geom
_atom_sites_solution_primary direct
_atom_sites_solution_secondary difmap
_audit_creation_method SHELXL-97
_cell_angle_alpha 90.00
_cell_angle_beta 97.968(2)
_cell_angle_gamma 90.00
_cell_formula_units_Z 4
_cell_length_a 5.32840(10)
_cell_length_b 12.9387(4)
_cell_length_c 14.6227(5)
_cell_measurement_reflns_used 2563
_cell_measurement_temperature 293(2)
_cell_measurement_theta_max 32.92
_cell_measurement_theta_min 2.11
_cell_volume 998.39(5)
_computing_cell_refinement 'SAINT (Bruker, 2004)'
_computing_data_collection 'APEX2 (Bruker, 2004)'
_computing_data_reduction 'SAINT (Bruker, 2004)'
_computing_molecular_graphics 'ORTEP-3 (Farrugia, 1997)'
_computing_publication_material 'SHELXL97 (Sheldrick, 2008) and PLATON (Spek, 2009)'
_computing_structure_refinement 'SHELXL97 (Sheldrick, 2008)'
_computing_structure_solution 'SHELXS97 (Sheldrick, 2008)'
_diffrn_ambient_temperature 293(2)
_diffrn_measured_fraction_theta_full 0.999
_diffrn_measured_fraction_theta_max 0.995
_diffrn_measurement_device_type 'Bruker Kappa APEXII area-detector'
_diffrn_measurement_method '\w and \f'
_diffrn_radiation_monochromator graphite
_diffrn_radiation_source 'fine-focus sealed tube'
_diffrn_radiation_type MoK\a
_diffrn_radiation_wavelength 0.71073
_diffrn_reflns_av_R_equivalents 0.0275
_diffrn_reflns_av_sigmaI/netI 0.0307
_diffrn_reflns_limit_h_max 8
_diffrn_reflns_limit_h_min -8
_diffrn_reflns_limit_k_max 19
_diffrn_reflns_limit_k_min -19
_diffrn_reflns_limit_l_max 12
_diffrn_reflns_limit_l_min -22
_diffrn_reflns_number 14697
_diffrn_reflns_theta_full 25.00
_diffrn_reflns_theta_max 32.92
_diffrn_reflns_theta_min 2.11
_diffrn_standards_decay_% 0
_diffrn_standards_number 0
_exptl_absorpt_coefficient_mu 0.095
_exptl_absorpt_correction_T_max 0.986
_exptl_absorpt_correction_T_min 0.977
_exptl_absorpt_correction_type multi-scan
_exptl_absorpt_process_details '(SADABS; Sheldrick, 2001)'
_exptl_crystal_colour Colourless
_exptl_crystal_density_diffrn 1.359
_exptl_crystal_density_method 'not measured'
_exptl_crystal_description Block
_exptl_crystal_F_000 432
_exptl_crystal_size_max 0.30
_exptl_crystal_size_mid 0.20
_exptl_crystal_size_min 0.15
_refine_diff_density_max 0.403
_refine_diff_density_min -0.167
_refine_ls_extinction_method none
_refine_ls_goodness_of_fit_ref 1.054
_refine_ls_hydrogen_treatment mixed
_refine_ls_matrix_type full
_refine_ls_number_parameters 141
_refine_ls_number_reflns 3727
_refine_ls_number_restraints 0
_refine_ls_restrained_S_all 1.054
_refine_ls_R_factor_all 0.0888
_refine_ls_R_factor_gt 0.0549
_refine_ls_shift/su_max 0.004
_refine_ls_shift/su_mean 0.001
_refine_ls_structure_factor_coef Fsqd
_refine_ls_weighting_details 'calc w=1/[\s^2^(Fo^2^)+(0.076P)^2^+0.1596P] where P=(Fo^2^+2Fc^2^)/3'
_refine_ls_weighting_scheme calc
_refine_ls_wR_factor_gt 0.1434
_refine_ls_wR_factor_ref 0.1625
_reflns_number_gt 2453
_reflns_number_total 3727
_reflns_threshold_expression I>2\s(I)
_cod_data_source_file bt5041.cif
_cod_data_source_block I
_cod_depositor_comments
;
The following automatic conversions were performed:
'_symmetry_cell_setting' value 'Monoclinic' changed to 'monoclinic'
according to '/home/saulius/struct/CIF-dictionaries/cif_core.dic'
dictionary named 'cif_core.dic' version 2.4.1 from
2010-06-29.

'_exptl_absorpt_correction_type' value 'Multi-scan' changed
to 'multi-scan' according to
'/home/saulius/struct/CIF-dictionaries/cif_core.dic' dictionary named
'cif_core.dic' version 2.4.1 from 2010-06-29.

Automatic conversion script
Id: cif_fix_enum 1527 2010-12-29 10:47:43Z saulius 

The following automatic conversions were performed:

'_symmetry_cell_setting' value 'Monoclinic' changed to 'monoclinic'
according to /home/saulius/struct/CIF-dictionaries/cif_core.dic
dictionary named 'cif_core.dic' version 2.4.1 from
2010-06-29.

'_exptl_absorpt_correction_type' value 'Multi-scan'
changed to 'multi-scan' according to
/home/saulius/struct/CIF-dictionaries/cif_core.dic dictionary named
'cif_core.dic' version 2.4.1 from 2010-06-29.

Automatic conversion script
Id: cif_fix_values 1715 2011-07-08 13:25:40Z adriana 
;
_cod_original_sg_symbol_H-M 'P 21/c'
_cod_database_code 2223292
_cod_database_fobs_code 2223292

loop_
_symmetry_equiv_pos_as_xyz
'x, y, z'
'-x, y+1/2, -z+1/2'
'-x, -y, -z'
'x, -y-1/2, z-1/2'

loop_
_atom_site_type_symbol
_atom_site_label
_atom_site_fract_x
_atom_site_fract_y
_atom_site_fract_z
_atom_site_U_iso_or_equiv
_atom_site_adp_type
_atom_site_calc_flag
_atom_site_refinement_flags
_atom_site_occupancy
_atom_site_disorder_assembly
_atom_site_disorder_group
O O1 0.5676(2) 0.55730(10) 0.36634(8) 0.0596(3) Uani d . 1 . .
O O2 0.4734(2) 0.15716(8) 0.36319(8) 0.0498(3) Uani d . 1 . .
N N1 0.3101(2) 0.49320(9) 0.24515(8) 0.0411(3) Uani d . 1 . .
H H1 0.395(4) 0.5303(15) 0.2083(14) 0.060(5) Uiso d . 1 . .
C C2 0.3797(3) 0.50642(10) 0.33737(10) 0.0391(3) Uani d . 1 . .
C C3 0.2127(3) 0.45788(10) 0.39982(9) 0.0370(3) Uani d . 1 . .
H H3A 0.0372 0.4725 0.3762 0.044 Uiso calc R 1 . .
H H3B 0.2490 0.4889 0.4606 0.044 Uiso calc R 1 . .
C C4 0.2483(2) 0.34179(10) 0.40847(8) 0.0320(3) Uani d . 1 . .
H H4 0.4214 0.3286 0.4385 0.038 Uiso calc R 1 . .
N N5 0.22002(19) 0.29427(8) 0.31600(7) 0.0319(2) Uani d . 1 . .
C C6 0.0534(2) 0.33715(10) 0.24086(8) 0.0313(3) Uani d . 1 . .
C C7 -0.1530(3) 0.27966(12) 0.19987(10) 0.0421(3) Uani d . 1 . .
H H7 -0.1912 0.2168 0.2256 0.051 Uiso calc R 1 . .
C C8 -0.3011(3) 0.31534(14) 0.12141(11) 0.0522(4) Uani d . 1 . .
H H8 -0.4377 0.2764 0.0938 0.063 Uiso calc R 1 . .
C C9 -0.2459(3) 0.40821(15) 0.08435(11) 0.0552(4) Uani d . 1 . .
H H9 -0.3435 0.4315 0.0306 0.066 Uiso calc R 1 . .
C C10 -0.0470(3) 0.46775(12) 0.12580(10) 0.0479(4) Uani d . 1 . .
H H10 -0.0138 0.5315 0.1006 0.057 Uiso calc R 1 . .
C C11 0.1037(2) 0.43294(10) 0.20486(9) 0.0343(3) Uani d . 1 . .
C C12 0.0669(3) 0.29350(14) 0.46723(11) 0.0503(4) Uani d . 1 . .
H H12A -0.1043 0.3047 0.4387 0.075 Uiso calc R 1 . .
H H12B 0.0909 0.3245 0.5274 0.075 Uiso calc R 1 . .
H H12C 0.0990 0.2206 0.4728 0.075 Uiso calc R 1 . .
C C13 0.3356(3) 0.20421(10) 0.30322(10) 0.0388(3) Uani d . 1 . .
H H13 0.3090 0.1754 0.2444 0.047 Uiso calc R 1 . .

loop_
_atom_site_aniso_label
_atom_site_aniso_U_11
_atom_site_aniso_U_22
_atom_site_aniso_U_33
_atom_site_aniso_U_12
_atom_site_aniso_U_13
_atom_site_aniso_U_23
O1 0.0699(7) 0.0577(7) 0.0464(7) -0.0305(6) -0.0085(5) 0.0062(5)
O2 0.0557(6) 0.0390(5) 0.0529(7) 0.0129(4) 0.0013(5) 0.0044(5)
N1 0.0551(7) 0.0357(6) 0.0325(6) -0.0110(5) 0.0055(5) 0.0007(5)
C2 0.0496(7) 0.0299(6) 0.0359(7) -0.0042(5) -0.0012(5) 0.0001(5)
C3 0.0445(7) 0.0363(6) 0.0298(6) 0.0006(5) 0.0036(5) -0.0063(5)
C4 0.0333(5) 0.0362(6) 0.0259(5) -0.0012(4) 0.0019(4) -0.0012(5)
N5 0.0358(5) 0.0295(5) 0.0297(5) 0.0016(4) 0.0026(4) -0.0011(4)
C6 0.0319(5) 0.0347(6) 0.0269(6) 0.0025(4) 0.0027(4) -0.0038(5)
C7 0.0389(7) 0.0466(8) 0.0404(7) -0.0060(5) 0.0034(5) -0.0092(6)
C8 0.0389(7) 0.0694(10) 0.0453(8) 0.0016(7) -0.0052(6) -0.0185(8)
C9 0.0544(9) 0.0720(11) 0.0348(7) 0.0229(8) -0.0100(6) -0.0063(7)
C10 0.0634(9) 0.0443(8) 0.0337(7) 0.0138(7) -0.0012(6) 0.0021(6)
C11 0.0407(6) 0.0338(6) 0.0278(6) 0.0033(5) 0.0027(5) -0.0041(5)
C12 0.0563(9) 0.0571(9) 0.0397(8) -0.0147(7) 0.0142(6) 0.0001(7)
C13 0.0428(7) 0.0298(6) 0.0436(7) 0.0026(5) 0.0055(5) -0.0019(5)

loop_
_atom_type_symbol
_atom_type_description
_atom_type_scat_dispersion_real
_atom_type_scat_dispersion_imag
_atom_type_scat_source
C C 0.0033 0.0016 'International Tables Vol C Tables 4.2.6.8 and 6.1.1.4'
H H 0.0000 0.0000 'International Tables Vol C Tables 4.2.6.8 and 6.1.1.4'
N N 0.0061 0.0033 'International Tables Vol C Tables 4.2.6.8 and 6.1.1.4'
O O 0.0106 0.0060 'International Tables Vol C Tables 4.2.6.8 and 6.1.1.4'

loop_
_geom_angle_atom_site_label_1
_geom_angle_atom_site_label_2
_geom_angle_atom_site_label_3
_geom_angle_site_symmetry_1
_geom_angle_site_symmetry_3
_geom_angle
_geom_angle_publ_flag
C2 N1 C11 . . 125.06(12) ?
C2 N1 H1 . . 116.2(13) ?
C11 N1 H1 . . 118.5(13) ?
O1 C2 N1 . . 120.58(14) ?
O1 C2 C3 . . 122.74(13) ?
N1 C2 C3 . . 116.67(12) ?
C2 C3 C4 . . 112.83(11) ?
C2 C3 H3A . . 109.0 ?
C4 C3 H3A . . 109.0 ?
C2 C3 H3B . . 109.0 ?
C4 C3 H3B . . 109.0 ?
H3A C3 H3B . . 107.8 ?
N5 C4 C12 . . 110.87(11) ?
N5 C4 C3 . . 109.94(10) ?
C12 C4 C3 . . 111.93(12) ?
N5 C4 H4 . . 108.0 ?
C12 C4 H4 . . 108.0 ?
C3 C4 H4 . . 108.0 ?
C13 N5 C6 . . 118.62(11) ?
C13 N5 C4 . . 119.93(11) ?
C6 N5 C4 . . 121.21(10) ?
C11 C6 C7 . . 119.78(12) ?
C11 C6 N5 . . 120.50(10) ?
C7 C6 N5 . . 119.61(12) ?
C8 C7 C6 . . 120.40(14) ?
C8 C7 H7 . . 119.8 ?
C6 C7 H7 . . 119.8 ?
C9 C8 C7 . . 119.65(14) ?
C9 C8 H8 . . 120.2 ?
C7 C8 H8 . . 120.2 ?
C8 C9 C10 . . 120.70(14) ?
C8 C9 H9 . . 119.6 ?
C10 C9 H9 . . 119.6 ?
C9 C10 C11 . . 120.32(15) ?
C9 C10 H10 . . 119.8 ?
C11 C10 H10 . . 119.8 ?
C6 C11 C10 . . 119.08(13) ?
C6 C11 N1 . . 121.10(11) ?
C10 C11 N1 . . 119.78(13) ?
C4 C12 H12A . . 109.5 ?
C4 C12 H12B . . 109.5 ?
H12A C12 H12B . . 109.5 ?
C4 C12 H12C . . 109.5 ?
H12A C12 H12C . . 109.5 ?
H12B C12 H12C . . 109.5 ?
O2 C13 N5 . . 124.93(13) ?
O2 C13 H13 . . 117.5 ?
N5 C13 H13 . . 117.5 ?

loop_
_geom_bond_atom_site_label_1
_geom_bond_atom_site_label_2
_geom_bond_site_symmetry_2
_geom_bond_distance
_geom_bond_publ_flag
O1 C2 . 1.2240(16) ?
O2 C13 . 1.2248(17) ?
N1 C2 . 1.3589(18) ?
N1 C11 . 1.4088(17) ?
N1 H1 . 0.89(2) ?
C2 C3 . 1.498(2) ?
C3 C4 . 1.5170(18) ?
C3 H3A . 0.9700 ?
C3 H3B . 0.9700 ?
C4 N5 . 1.4740(16) ?
C4 C12 . 1.5145(19) ?
C4 H4 . 0.9800 ?
N5 C13 . 1.3430(16) ?
N5 C6 . 1.4259(15) ?
C6 C11 . 1.3872(18) ?
C6 C7 . 1.3925(17) ?
C7 C8 . 1.379(2) ?
C7 H7 . 0.9300 ?
C8 C9 . 1.367(3) ?
C8 H8 . 0.9300 ?
C9 C10 . 1.381(2) ?
C9 H9 . 0.9300 ?
C10 C11 . 1.3881(18) ?
C10 H10 . 0.9300 ?
C12 H12A . 0.9600 ?
C12 H12B . 0.9600 ?
C12 H12C . 0.9600 ?
C13 H13 . 0.9300 ?

loop_
_geom_hbond_atom_site_label_D
_geom_hbond_atom_site_label_H
_geom_hbond_atom_site_label_A
_geom_hbond_site_symmetry_A
_geom_hbond_distance_DH
_geom_hbond_distance_HA
_geom_hbond_distance_DA
_geom_hbond_angle_DHA
N1 H1 O2 2_655 0.89(2) 2.12(2) 2.9745(16) 161.3(18)
C13 H13 O1 2_645 0.93 2.38 3.2220(18) 149.8

loop_
_geom_torsion_atom_site_label_1
_geom_torsion_atom_site_label_2
_geom_torsion_atom_site_label_3
_geom_torsion_atom_site_label_4
_geom_torsion_site_symmetry_1
_geom_torsion_site_symmetry_2
_geom_torsion_site_symmetry_3
_geom_torsion_site_symmetry_4
_geom_torsion
_geom_torsion_publ_flag
C11 N1 C2 O1 . . . . 177.36(14) ?
C11 N1 C2 C3 . . . . -3.9(2) ?
O1 C2 C3 C4 . . . . -105.49(15) ?
N1 C2 C3 C4 . . . . 75.77(15) ?
C2 C3 C4 N5 . . . . -52.89(14) ?
C2 C3 C4 C12 . . . . -176.57(11) ?
C12 C4 N5 C13 . . . . -81.79(15) ?
C3 C4 N5 C13 . . . . 153.92(12) ?
C12 C4 N5 C6 . . . . 92.50(14) ?
C3 C4 N5 C6 . . . . -31.80(15) ?
C13 N5 C6 C11 . . . . -118.66(14) ?
C4 N5 C6 C11 . . . . 66.98(16) ?
C13 N5 C6 C7 . . . . 57.50(17) ?
C4 N5 C6 C7 . . . . -116.86(13) ?
C11 C6 C7 C8 . . . . 2.8(2) ?
N5 C6 C7 C8 . . . . -173.39(13) ?
C6 C7 C8 C9 . . . . -0.7(2) ?
C7 C8 C9 C10 . . . . -1.4(2) ?
C8 C9 C10 C11 . . . . 1.4(2) ?
C7 C6 C11 C10 . . . . -2.81(19) ?
N5 C6 C11 C10 . . . . 173.34(12) ?
C7 C6 C11 N1 . . . . 179.59(12) ?
N5 C6 C11 N1 . . . . -4.25(18) ?
C9 C10 C11 C6 . . . . 0.7(2) ?
C9 C10 C11 N1 . . . . 178.38(13) ?
C2 N1 C11 C6 . . . . -42.1(2) ?
C2 N1 C11 C10 . . . . 140.35(15) ?
C6 N5 C13 O2 . . . . -176.50(13) ?
C4 N5 C13 O2 . . . . -2.1(2) ?

loop_
_cod_related_entry_id
_cod_related_entry_database
_cod_related_entry_code
1 ChemSpider 3137547
